data_4513768
loop_
_publ_author_name
'Ghorai, Debasish'
'Dutta, Champak'
'Choudhury, Joyanta'

_publ_section_title
;
 Switching of &#x201C;Rollover Pathway&#x201D; in Rhodium(III)-Catalyzed
 C--H Activation of Chelating Molecules
;
_journal_name_full 'ACS Catalysis'
_journal_page_first 709
_journal_paper_doi 10.1021/acscatal.5b02540
_journal_year 2015
_chemical_formula_sum 'C28 H36 Cl F6 N3 P Rh'
_chemical_formula_weight 697.93
_chemical_name_systematic
;
 ?
;
_space_group_crystal_system orthorhombic
_space_group_IT_number 29
_space_group_name_Hall 'P 2c -2ac'
_space_group_name_H-M_alt 'P c a 21'
_symmetry_space_group_name_Hall 'P 2c -2ac'
_symmetry_space_group_name_H-M 'P c a 21'
_atom_sites_solution_hydrogens geom
_audit_creation_method SHELXL-2014
_cell_angle_alpha 90
_cell_angle_beta 90
_cell_angle_gamma 90
_cell_formula_units_Z 4
_cell_length_a 16.0545(3)
_cell_length_b 7.21760(10)
_cell_length_c 24.4803(4)
_cell_measurement_reflns_used 4668
_cell_measurement_temperature 150(2)
_cell_measurement_theta_max 24.409
_cell_measurement_theta_min 1.664
_cell_volume 2836.65(8)
_computing_cell_refinement 'Bruker XSCANS'
_computing_data_collection 'Bruker XSCANS'
_computing_data_reduction 'Bruker SHELXTL'
_computing_structure_refinement 'SHELXL-2014 (Sheldrick, 2014)'
_computing_structure_solution 'SHELXL-2014 (Sheldrick, 2014)'
_diffrn_ambient_temperature 150(2)
_diffrn_measured_fraction_theta_full 0.910
_diffrn_measured_fraction_theta_max 0.999
_diffrn_measurement_device_type 'Bruker P4'
_diffrn_measurement_method '\w scans'
_diffrn_radiation_type MoK\a
_diffrn_radiation_wavelength 0.71073
_diffrn_reflns_av_R_equivalents 0.0534
_diffrn_reflns_av_unetI/netI 0.0295
_diffrn_reflns_laue_measured_fraction_full 0.910
_diffrn_reflns_laue_measured_fraction_max 0.999
_diffrn_reflns_limit_h_max 18
_diffrn_reflns_limit_h_min -18
_diffrn_reflns_limit_k_max 8
_diffrn_reflns_limit_k_min -8
_diffrn_reflns_limit_l_max 28
_diffrn_reflns_limit_l_min -28
_diffrn_reflns_number 36284
_diffrn_reflns_point_group_measured_fraction_full 0.909
_diffrn_reflns_point_group_measured_fraction_max 0.999
_diffrn_reflns_theta_full 25.242
_diffrn_reflns_theta_max 24.409
_diffrn_reflns_theta_min 1.664
_diffrn_source 'sealed tube'
_exptl_absorpt_coefficient_mu 0.816
_exptl_absorpt_correction_T_max 0.924
_exptl_absorpt_correction_T_min 0.858
_exptl_absorpt_correction_type multi-scan
_exptl_absorpt_process_details SADABS
_exptl_crystal_colour Red
_exptl_crystal_density_diffrn 1.634
_exptl_crystal_description Prism
_exptl_crystal_F_000 1424
_exptl_crystal_size_max 0.140
_exptl_crystal_size_mid 0.090
_exptl_crystal_size_min 0.060
_refine_diff_density_max 0.318
_refine_diff_density_min -0.282
_refine_diff_density_rms 0.055
_refine_ls_abs_structure_details
;
 Flack x determined using 2008 quotients [(I+)-(I-)]/[(I+)+(I-)]
 (Parsons, Flack and Wagner, Acta Cryst. B69 (2013) 249-259).
;
_refine_ls_abs_structure_Flack -0.005(14)
_refine_ls_extinction_method none
_refine_ls_goodness_of_fit_ref 1.058
_refine_ls_hydrogen_treatment constr
_refine_ls_matrix_type full
_refine_ls_number_parameters 361
_refine_ls_number_reflns 4668
_refine_ls_number_restraints 1
_refine_ls_restrained_S_all 1.058
_refine_ls_R_factor_all 0.0282
_refine_ls_R_factor_gt 0.0252
_refine_ls_shift/su_max 0.000
_refine_ls_shift/su_mean 0.000
_refine_ls_structure_factor_coef Fsqd
_refine_ls_weighting_details 'w=1/[\s^2^(Fo^2^)+(0.0247P)^2^+1.9718P] where P=(Fo^2^+2Fc^2^)/3'
_refine_ls_weighting_scheme calc
_refine_ls_wR_factor_gt 0.0558
_refine_ls_wR_factor_ref 0.0576
_reflns_Friedel_coverage 0.946
_reflns_friedel_fraction_full 0.907
_reflns_friedel_fraction_max 0.998
_reflns_number_gt 4357
_reflns_number_total 4668
_reflns_threshold_expression 'I > 2\s(I)'
_cod_data_source_file cs5b02540_si_002.cif
_cod_data_source_block 11
_cod_database_code 4513768
_shelx_space_group_comment
;
The symmetry employed for this shelxl refinement is uniquely defined
by the following loop, which should always be used as a source of
symmetry information in preference to the above space-group names.
They are only intended as comments.
;
_shelx_estimated_absorpt_t_min 0.894
_shelx_estimated_absorpt_t_max 0.953
_shelxl_version_number 2014-3

loop_
_space_group_symop_operation_xyz
'x, y, z'
'-x, -y, z+1/2'
'-x+1/2, y, z+1/2'
'x+1/2, -y, z'

loop_
_atom_site_label
_atom_site_type_symbol
_atom_site_fract_x
_atom_site_fract_y
_atom_site_fract_z
_atom_site_U_iso_or_equiv
_atom_site_adp_type
_atom_site_occupancy
_atom_site_site_symmetry_order
_atom_site_calc_flag
_atom_site_refinement_flags_posn
_atom_site_refinement_flags_adp
C1 C 0.0005(3) 0.4488(7) 0.1548(2) 0.0183(11) Uani 1 1 d . .
H1 H -0.0433 0.5007 0.1744 0.022 Uiso 1 1 calc R U
C2 C 0.1236(3) 0.3412(7) 0.13118(19) 0.0192(11) Uani 1 1 d . .
H2 H 0.1796 0.3092 0.1339 0.023 Uiso 1 1 calc R U
C3 C 0.0757(3) 0.3174(7) 0.0863(2) 0.0189(11) Uani 1 1 d . .
C4 C -0.0693(3) 0.3852(7) 0.0659(2) 0.0177(11) Uani 1 1 d . .
C5 C -0.1057(3) 0.3059(7) -0.0219(2) 0.0204(11) Uani 1 1 d . .
H5 H -0.0917 0.2562 -0.0557 0.024 Uiso 1 1 calc R U
C6 C -0.1857(3) 0.3769(7) -0.0146(2) 0.0218(12) Uani 1 1 d . .
H6 H -0.2248 0.3733 -0.0426 0.026 Uiso 1 1 calc R U
C7 C -0.2051(3) 0.4528(8) 0.0356(2) 0.0252(12) Uani 1 1 d . .
H7 H -0.2583 0.4993 0.0419 0.030 Uiso 1 1 calc R U
C8 C -0.1469(3) 0.4601(7) 0.0760(2) 0.0238(12) Uani 1 1 d . .
H8 H -0.1591 0.5142 0.1095 0.029 Uiso 1 1 calc R U
C9 C 0.1080(3) 0.4672(7) 0.2284(2) 0.0205(11) Uani 1 1 d . .
C10 C 0.1692(4) 0.6263(10) 0.2242(2) 0.0374(15) Uani 1 1 d . .
H10A H 0.1415 0.7347 0.2095 0.045 Uiso 1 1 calc R U
H10B H 0.2144 0.5931 0.1998 0.045 Uiso 1 1 calc R U
C11 C 0.0361(4) 0.5215(9) 0.2659(2) 0.0304(13) Uani 1 1 d . .
H11A H -0.0036 0.4206 0.2682 0.036 Uiso 1 1 calc R U
H11B H 0.0077 0.6292 0.2512 0.036 Uiso 1 1 calc R U
C12 C 0.1500(5) 0.2940(9) 0.2509(2) 0.0431(18) Uani 1 1 d . .
H12A H 0.1945 0.2549 0.2267 0.052 Uiso 1 1 calc R U
H12B H 0.1100 0.1938 0.2538 0.052 Uiso 1 1 calc R U
C13 C 0.2476(5) 0.4975(13) 0.3043(3) 0.061(2) Uani 1 1 d . .
H13A H 0.2932 0.4623 0.2805 0.073 Uiso 1 1 calc R U
H13B H 0.2702 0.5239 0.3402 0.073 Uiso 1 1 calc R U
C14 C 0.2042(4) 0.6699(11) 0.2817(2) 0.049(2) Uani 1 1 d . .
H14 H 0.2443 0.7720 0.2792 0.059 Uiso 1 1 calc R U
C15 C 0.1324(4) 0.7256(9) 0.3187(2) 0.0369(16) Uani 1 1 d . .
H15A H 0.1047 0.8340 0.3039 0.044 Uiso 1 1 calc R U
H15B H 0.1535 0.7565 0.3547 0.044 Uiso 1 1 calc R U
C16 C 0.0707(4) 0.5658(8) 0.3230(2) 0.0321(14) Uani 1 1 d . .
H16 H 0.0249 0.6004 0.3474 0.039 Uiso 1 1 calc R U
C17 C 0.1152(5) 0.3929(10) 0.3454(2) 0.0468(18) Uani 1 1 d . .
H17A H 0.1365 0.4181 0.3817 0.056 Uiso 1 1 calc R U
H17B H 0.0761 0.2909 0.3479 0.056 Uiso 1 1 calc R U
C18 C 0.1856(5) 0.3412(11) 0.3081(2) 0.055(2) Uani 1 1 d . .
H18 H 0.2137 0.2315 0.3228 0.066 Uiso 1 1 calc R U
C19 C 0.0984(4) -0.0778(7) 0.0369(2) 0.0231(12) Uani 1 1 d . .
C20 C 0.0439(3) -0.0843(7) -0.0091(2) 0.0255(13) Uani 1 1 d . .
C21 C 0.0851(4) -0.0074(8) -0.0554(2) 0.0286(13) Uani 1 1 d . .
C22 C 0.1660(3) 0.0488(7) -0.0375(2) 0.0243(12) Uani 1 1 d . .
C23 C 0.1749(3) 0.0087(6) 0.0193(2) 0.0196(12) Uani 1 1 d . .
C24 C 0.0836(4) -0.1551(9) 0.0923(3) 0.0431(17) Uani 1 1 d . .
H24A H 0.1310 -0.1301 0.1151 0.065 Uiso 1 1 calc R U
H24B H 0.0350 -0.0986 0.1080 0.065 Uiso 1 1 calc R U
H24C H 0.0753 -0.2865 0.0898 0.065 Uiso 1 1 calc R U
C25 C 0.2513(4) 0.0353(9) 0.0535(3) 0.0435(17) Uani 1 1 d . .
H25A H 0.2401 -0.0028 0.0903 0.065 Uiso 1 1 calc R U
H25B H 0.2960 -0.0379 0.0388 0.065 Uiso 1 1 calc R U
H25C H 0.2670 0.1637 0.0531 0.065 Uiso 1 1 calc R U
C26 C 0.2314(4) 0.1327(9) -0.0730(3) 0.0479(19) Uani 1 1 d . .
H26A H 0.2801 0.1583 -0.0516 0.072 Uiso 1 1 calc R U
H26B H 0.2453 0.0479 -0.1018 0.072 Uiso 1 1 calc R U
H26C H 0.2107 0.2460 -0.0885 0.072 Uiso 1 1 calc R U
C27 C 0.0550(5) 0.0011(11) -0.1132(2) 0.057(2) Uani 1 1 d . .
H27A H 0.0961 0.0610 -0.1355 0.085 Uiso 1 1 calc R U
H27B H 0.0456 -0.1223 -0.1265 0.085 Uiso 1 1 calc R U
H27C H 0.0039 0.0698 -0.1147 0.085 Uiso 1 1 calc R U
C28 C -0.0423(4) -0.1609(9) -0.0088(3) 0.055(2) Uani 1 1 d . .
H28A H -0.0557 -0.2043 0.0272 0.082 Uiso 1 1 calc R U
H28B H -0.0809 -0.0657 -0.0193 0.082 Uiso 1 1 calc R U
H28C H -0.0458 -0.2620 -0.0342 0.082 Uiso 1 1 calc R U
N1 N 0.0765(2) 0.4206(6) 0.17250(16) 0.0180(9) Uani 1 1 d . .
N2 N -0.0019(2) 0.3874(6) 0.10228(16) 0.0170(9) Uani 1 1 d . .
N3 N -0.0486(2) 0.3063(5) 0.0175(2) 0.0169(10) Uani 1 1 d . .
F1 F 0.3980(2) -0.0359(6) 0.13558(15) 0.0542(11) Uani 1 1 d . .
F2 F 0.4755(2) 0.0461(7) 0.20745(16) 0.0657(13) Uani 1 1 d . .
F3 F 0.3588(3) 0.0732(7) 0.25839(15) 0.0611(12) Uani 1 1 d . .
F4 F 0.2814(2) -0.0069(5) 0.18666(15) 0.0452(9) Uani 1 1 d . .
F5 F 0.3706(3) 0.2284(6) 0.17890(18) 0.0619(12) Uani 1 1 d . .
F6 F 0.3854(3) -0.1927(6) 0.2148(2) 0.0723(15) Uani 1 1 d . .
P1 P 0.37862(9) 0.0181(2) 0.19761(6) 0.0284(3) Uani 1 1 d . .
Cl1 Cl 0.10547(8) 0.48761(17) -0.03526(6) 0.0253(3) Uani 1 1 d . .
Rh1 Rh 0.07407(2) 0.20176(5) 0.01060(2) 0.01462(10) Uani 1 1 d . .

loop_
_atom_site_aniso_label
_atom_site_aniso_U_11
_atom_site_aniso_U_22
_atom_site_aniso_U_33
_atom_site_aniso_U_23
_atom_site_aniso_U_13
_atom_site_aniso_U_12
C1 0.019(3) 0.016(3) 0.019(3) 0.002(2) 0.003(2) 0.002(2)
C2 0.019(3) 0.023(3) 0.015(3) 0.001(2) 0.002(2) 0.006(2)
C3 0.018(3) 0.018(3) 0.020(3) 0.001(2) 0.005(2) 0.006(2)
C4 0.020(3) 0.013(3) 0.020(3) 0.004(2) 0.002(2) -0.003(2)
C5 0.024(3) 0.020(3) 0.018(3) 0.001(2) -0.001(2) 0.000(2)
C6 0.016(3) 0.024(3) 0.025(3) 0.000(3) -0.007(2) 0.000(2)
C7 0.018(3) 0.022(3) 0.036(3) 0.001(3) 0.001(2) 0.002(2)
C8 0.021(3) 0.027(3) 0.024(3) -0.001(2) 0.005(2) 0.005(2)
C9 0.023(3) 0.026(3) 0.012(2) -0.001(2) -0.001(2) 0.002(2)
C10 0.043(4) 0.052(4) 0.018(3) 0.002(3) -0.001(3) -0.016(3)
C11 0.028(3) 0.039(4) 0.024(3) -0.008(3) 0.003(2) 0.001(3)
C12 0.074(5) 0.032(4) 0.024(3) -0.002(3) -0.013(3) 0.023(4)
C13 0.040(4) 0.118(7) 0.026(3) -0.022(4) -0.014(3) 0.018(5)
C14 0.048(4) 0.079(6) 0.022(3) -0.005(3) -0.002(3) -0.036(4)
C15 0.061(4) 0.027(3) 0.023(3) -0.005(3) -0.004(3) -0.002(3)
C16 0.033(3) 0.041(4) 0.023(3) -0.011(3) 0.004(2) -0.006(3)
C17 0.079(5) 0.045(4) 0.016(3) 0.005(3) -0.011(3) -0.014(4)
C18 0.083(6) 0.063(5) 0.019(3) -0.003(3) -0.020(3) 0.038(5)
C19 0.029(3) 0.012(3) 0.028(3) 0.001(2) 0.009(3) 0.005(2)
C20 0.020(3) 0.015(3) 0.042(3) -0.004(2) 0.004(2) 0.002(2)
C21 0.040(3) 0.023(3) 0.024(3) -0.011(3) -0.008(2) 0.011(3)
C22 0.026(3) 0.016(3) 0.031(3) 0.004(2) 0.009(3) 0.010(2)
C23 0.018(2) 0.017(2) 0.024(4) -0.005(2) -0.001(2) 0.0047(18)
C24 0.063(5) 0.029(4) 0.037(4) 0.011(3) 0.023(3) 0.012(3)
C25 0.032(3) 0.035(4) 0.063(4) -0.018(3) -0.018(3) 0.014(3)
C26 0.048(4) 0.038(4) 0.057(4) 0.012(3) 0.036(4) 0.013(3)
C27 0.084(6) 0.058(5) 0.028(3) -0.017(3) -0.017(4) 0.029(4)
C28 0.024(3) 0.026(3) 0.115(8) -0.011(4) -0.003(3) -0.007(3)
N1 0.021(2) 0.017(2) 0.016(2) 0.0006(18) -0.0018(18) 0.0007(19)
N2 0.015(2) 0.018(2) 0.018(2) 0.0008(18) -0.0005(18) 0.0005(18)
N3 0.0157(18) 0.0152(18) 0.020(3) 0.001(2) 0.002(2) -0.0002(15)
F1 0.039(2) 0.082(3) 0.041(2) -0.015(2) 0.0074(17) -0.002(2)
F2 0.027(2) 0.114(4) 0.056(3) -0.002(3) -0.0047(18) -0.010(2)
F3 0.063(3) 0.092(4) 0.028(2) -0.007(2) 0.0022(18) 0.013(3)
F4 0.0258(18) 0.054(2) 0.056(2) -0.0029(19) 0.0031(17) -0.0035(17)
F5 0.078(3) 0.030(2) 0.078(3) 0.017(2) 0.003(2) -0.011(2)
F6 0.066(3) 0.040(3) 0.111(4) 0.029(3) 0.033(3) 0.023(2)
P1 0.0258(8) 0.0292(8) 0.0301(8) 0.0025(7) 0.0024(6) -0.0010(6)
Cl1 0.0224(6) 0.0190(6) 0.0344(7) 0.0046(6) 0.0031(6) -0.0014(5)
Rh1 0.01395(17) 0.01482(17) 0.01510(16) -0.0003(2) 0.0005(2) 0.00088(14)

loop_
_atom_type_symbol
_atom_type_description
_atom_type_scat_dispersion_real
_atom_type_scat_dispersion_imag
_atom_type_scat_source
C C 0.0033 0.0016 'International Tables Vol C Tables 4.2.6.8 and 6.1.1.4'
H H 0.0000 0.0000 'International Tables Vol C Tables 4.2.6.8 and 6.1.1.4'
N N 0.0061 0.0033 'International Tables Vol C Tables 4.2.6.8 and 6.1.1.4'
F F 0.0171 0.0103 'International Tables Vol C Tables 4.2.6.8 and 6.1.1.4'
P P 0.1023 0.0942 'International Tables Vol C Tables 4.2.6.8 and 6.1.1.4'
Cl Cl 0.1484 0.1585 'International Tables Vol C Tables 4.2.6.8 and 6.1.1.4'
Rh Rh -1.1178 0.9187 'International Tables Vol C Tables 4.2.6.8 and 6.1.1.4'

loop_
_geom_angle_atom_site_label_1
_geom_angle_atom_site_label_2
_geom_angle_atom_site_label_3
_geom_angle
N1 C1 N2 106.8(4)
N1 C1 H1 126.6
N2 C1 H1 126.6
C3 C2 N1 109.5(4)
C3 C2 H2 125.2
N1 C2 H2 125.2
C2 C3 N2 103.6(4)
C2 C3 Rh1 143.2(4)
N2 C3 Rh1 113.0(3)
N3 C4 C8 122.9(5)
N3 C4 N2 111.8(4)
C8 C4 N2 125.3(5)
N3 C5 C6 122.7(5)
N3 C5 H5 118.7
C6 C5 H5 118.7
C7 C6 C5 117.9(5)
C7 C6 H6 121.1
C5 C6 H6 121.1
C8 C7 C6 120.4(5)
C8 C7 H7 119.8
C6 C7 H7 119.8
C7 C8 C4 118.3(5)
C7 C8 H8 120.8
C4 C8 H8 120.8
N1 C9 C10 109.1(4)
N1 C9 C12 107.2(4)
C10 C9 C12 111.1(5)
N1 C9 C11 110.6(4)
C10 C9 C11 109.7(5)
C12 C9 C11 109.2(5)
C9 C10 C14 109.2(5)
C9 C10 H10A 109.8
C14 C10 H10A 109.8
C9 C10 H10B 109.8
C14 C10 H10B 109.8
H10A C10 H10B 108.3
C9 C11 C16 109.1(5)
C9 C11 H11A 109.9
C16 C11 H11A 109.9
C9 C11 H11B 109.9
C16 C11 H11B 109.9
H11A C11 H11B 108.3
C9 C12 C18 108.0(5)
C9 C12 H12A 110.1
C18 C12 H12A 110.1
C9 C12 H12B 110.1
C18 C12 H12B 110.1
H12A C12 H12B 108.4
C18 C13 C14 109.3(5)
C18 C13 H13A 109.8
C14 C13 H13A 109.8
C18 C13 H13B 109.8
C14 C13 H13B 109.8
H13A C13 H13B 108.3
C15 C14 C13 110.1(5)
C15 C14 C10 108.7(5)
C13 C14 C10 109.2(6)
C15 C14 H14 109.6
C13 C14 H14 109.6
C10 C14 H14 109.6
C14 C15 C16 109.5(5)
C14 C15 H15A 109.8
C16 C15 H15A 109.8
C14 C15 H15B 109.8
C16 C15 H15B 109.8
H15A C15 H15B 108.2
C15 C16 C11 109.2(5)
C15 C16 C17 109.7(5)
C11 C16 C17 108.8(5)
C15 C16 H16 109.7
C11 C16 H16 109.7
C17 C16 H16 109.7
C18 C17 C16 109.6(5)
C18 C17 H17A 109.8
C16 C17 H17A 109.8
C18 C17 H17B 109.8
C16 C17 H17B 109.8
H17A C17 H17B 108.2
C17 C18 C13 110.4(6)
C17 C18 C12 109.0(6)
C13 C18 C12 110.7(6)
C17 C18 H18 108.9
C13 C18 H18 108.9
C12 C18 H18 108.9
C20 C19 C23 107.5(5)
C20 C19 C24 127.7(5)
C23 C19 C24 124.8(6)
C20 C19 Rh1 71.6(3)
C23 C19 Rh1 70.1(3)
C24 C19 Rh1 126.6(4)
C21 C20 C19 109.3(5)
C21 C20 C28 125.4(6)
C19 C20 C28 125.3(5)
C21 C20 Rh1 72.7(3)
C19 C20 Rh1 69.9(3)
C28 C20 Rh1 123.9(4)
C20 C21 C22 106.9(5)
C20 C21 C27 128.1(6)
C22 C21 C27 124.8(6)
C20 C21 Rh1 69.5(3)
C22 C21 Rh1 70.0(3)
C27 C21 Rh1 129.4(4)
C21 C22 C23 109.3(5)
C21 C22 C26 125.2(6)
C23 C22 C26 125.5(5)
C21 C22 Rh1 72.2(3)
C23 C22 Rh1 69.2(3)
C26 C22 Rh1 125.7(4)
C22 C23 C19 107.1(5)
C22 C23 C25 126.8(5)
C19 C23 C25 125.9(5)
C22 C23 Rh1 72.3(3)
C19 C23 Rh1 70.7(3)
C25 C23 Rh1 126.2(4)
C19 C24 H24A 109.5
C19 C24 H24B 109.5
H24A C24 H24B 109.5
C19 C24 H24C 109.5
H24A C24 H24C 109.5
H24B C24 H24C 109.5
C23 C25 H25A 109.5
C23 C25 H25B 109.5
H25A C25 H25B 109.5
C23 C25 H25C 109.5
H25A C25 H25C 109.5
H25B C25 H25C 109.5
C22 C26 H26A 109.5
C22 C26 H26B 109.5
H26A C26 H26B 109.5
C22 C26 H26C 109.5
H26A C26 H26C 109.5
H26B C26 H26C 109.5
C21 C27 H27A 109.5
C21 C27 H27B 109.5
H27A C27 H27B 109.5
C21 C27 H27C 109.5
H27A C27 H27C 109.5
H27B C27 H27C 109.5
C20 C28 H28A 109.5
C20 C28 H28B 109.5
H28A C28 H28B 109.5
C20 C28 H28C 109.5
H28A C28 H28C 109.5
H28B C28 H28C 109.5
C1 N1 C2 109.4(4)
C1 N1 C9 125.6(4)
C2 N1 C9 125.1(4)
C1 N2 C3 110.8(4)
C1 N2 C4 128.8(4)
C3 N2 C4 120.4(4)
C5 N3 C4 117.8(4)
C5 N3 Rh1 125.6(4)
C4 N3 Rh1 116.6(3)
F3 P1 F6 90.3(3)
F3 P1 F2 91.3(2)
F6 P1 F2 90.8(3)
F3 P1 F5 90.8(3)
F6 P1 F5 178.5(3)
F2 P1 F5 90.1(3)
F3 P1 F4 89.4(2)
F6 P1 F4 90.2(2)
F2 P1 F4 178.8(2)
F5 P1 F4 88.9(2)
F3 P1 F1 179.3(3)
F6 P1 F1 90.2(3)
F2 P1 F1 89.1(2)
F5 P1 F1 88.6(2)
F4 P1 F1 90.2(2)
C3 Rh1 N3 78.04(19)
C3 Rh1 C23 99.5(2)
N3 Rh1 C23 157.71(18)
C3 Rh1 C19 96.3(2)
N3 Rh1 C19 118.60(19)
C23 Rh1 C19 39.2(2)
C3 Rh1 C20 126.5(2)
N3 Rh1 C20 98.58(17)
C23 Rh1 C20 64.74(19)
C19 Rh1 C20 38.48(19)
C3 Rh1 C22 133.6(2)
N3 Rh1 C22 148.3(2)
C23 Rh1 C22 38.5(2)
C19 Rh1 C22 64.3(2)
C20 Rh1 C22 63.4(2)
C3 Rh1 C21 160.43(19)
N3 Rh1 C21 112.07(19)
C23 Rh1 C21 64.5(2)
C19 Rh1 C21 64.2(2)
C20 Rh1 C21 37.8(2)
C22 Rh1 C21 37.8(2)
C3 Rh1 Cl1 94.07(15)
N3 Rh1 Cl1 85.79(12)
C23 Rh1 Cl1 116.49(14)
C19 Rh1 Cl1 155.01(15)
C20 Rh1 Cl1 139.31(15)
C22 Rh1 Cl1 92.29(14)
C21 Rh1 Cl1 103.15(16)

loop_
_geom_bond_atom_site_label_1
_geom_bond_atom_site_label_2
_geom_bond_distance
C1 N1 1.310(6)
C1 N2 1.361(6)
C1 H1 0.9300
C2 C3 1.351(7)
C2 N1 1.387(6)
C2 H2 0.9300
C3 N2 1.401(6)
C3 Rh1 2.034(5)
C4 N3 1.354(7)
C4 C8 1.380(7)
C4 N2 1.402(6)
C5 N3 1.331(7)
C5 C6 1.394(8)
C5 H5 0.9300
C6 C7 1.381(7)
C6 H6 0.9300
C7 C8 1.360(8)
C7 H7 0.9300
C8 H8 0.9300
C9 N1 1.498(6)
C9 C10 1.514(8)
C9 C12 1.523(8)
C9 C11 1.526(7)
C10 C14 1.547(8)
C10 H10A 0.9700
C10 H10B 0.9700
C11 C16 1.538(8)
C11 H11A 0.9700
C11 H11B 0.9700
C12 C18 1.550(8)
C12 H12A 0.9700
C12 H12B 0.9700
C13 C18 1.507(12)
C13 C14 1.530(11)
C13 H13A 0.9700
C13 H13B 0.9700
C14 C15 1.521(9)
C14 H14 0.9800
C15 C16 1.523(9)
C15 H15A 0.9700
C15 H15B 0.9700
C16 C17 1.538(9)
C16 H16 0.9800
C17 C18 1.500(10)
C17 H17A 0.9700
C17 H17B 0.9700
C18 H18 0.9800
C19 C20 1.426(7)
C19 C23 1.443(7)
C19 C24 1.487(8)
C19 Rh1 2.153(5)
C20 C21 1.424(8)
C20 C28 1.491(8)
C20 Rh1 2.175(5)
C21 C22 1.428(8)
C21 C27 1.497(8)
C21 Rh1 2.217(5)
C22 C23 1.429(8)
C22 C26 1.491(7)
C22 Rh1 2.188(5)
C23 C25 1.498(8)
C23 Rh1 2.146(5)
C24 H24A 0.9600
C24 H24B 0.9600
C24 H24C 0.9600
C25 H25A 0.9600
C25 H25B 0.9600
C25 H25C 0.9600
C26 H26A 0.9600
C26 H26B 0.9600
C26 H26C 0.9600
C27 H27A 0.9600
C27 H27B 0.9600
C27 H27C 0.9600
C28 H28A 0.9600
C28 H28B 0.9600
C28 H28C 0.9600
N3 Rh1 2.117(4)
F1 P1 1.599(4)
F2 P1 1.587(4)
F3 P1 1.572(4)
F4 P1 1.594(4)
F5 P1 1.591(4)
F6 P1 1.582(4)
Cl1 Rh1 2.4023(13)

loop_
_geom_hbond_atom_site_label_D
_geom_hbond_atom_site_label_H
_geom_hbond_atom_site_label_A
_geom_hbond_distance_DH
_geom_hbond_distance_HA
_geom_hbond_distance_DA
_geom_hbond_angle_DHA
_geom_hbond_site_symmetry_A
C6 H6 Cl1 0.93 2.91 3.529(5) 125.2 4_465
C8 H8 F5 0.93 2.56 3.388(7) 148.3 4_465
C11 H11B F2 0.97 2.63 3.568(8) 163.2 4_465
C12 H12A F4 0.97 2.55 3.411(7) 148.7 .
C1 H1 F5 0.93 2.40 3.182(6) 142.0 4_465
C6 H6 Cl1 0.93 2.91 3.529(5) 125.2 4_465
C8 H8 F5 0.93 2.56 3.388(7) 148.3 4_465
C11 H11B F2 0.97 2.63 3.568(8) 163.2 4_465
C12 H12A F4 0.97 2.55 3.411(7) 148.7 .
C1 H1 F5 0.93 2.40 3.182(6) 142.0 4_465

loop_
_geom_torsion_atom_site_label_1
_geom_torsion_atom_site_label_2
_geom_torsion_atom_site_label_3
_geom_torsion_atom_site_label_4
_geom_torsion
N1 C2 C3 N2 0.5(6)
N1 C2 C3 Rh1 -172.1(5)
N3 C5 C6 C7 1.0(7)
C5 C6 C7 C8 1.1(8)
C6 C7 C8 C4 -1.8(8)
N3 C4 C8 C7 0.5(8)
N2 C4 C8 C7 177.6(5)
N1 C9 C10 C14 -178.0(5)
C12 C9 C10 C14 -60.1(7)
C11 C9 C10 C14 60.8(7)
N1 C9 C11 C16 179.3(5)
C10 C9 C11 C16 -60.4(6)
C12 C9 C11 C16 61.6(6)
N1 C9 C12 C18 178.2(5)
C10 C9 C12 C18 59.1(7)
C11 C9 C12 C18 -62.0(7)
C18 C13 C14 C15 59.3(7)
C18 C13 C14 C10 -60.0(7)
C9 C10 C14 C15 -60.7(7)
C9 C10 C14 C13 59.4(7)
C13 C14 C15 C16 -58.7(7)
C10 C14 C15 C16 60.9(7)
C14 C15 C16 C11 -60.9(7)
C14 C15 C16 C17 58.3(6)
C9 C11 C16 C15 60.0(6)
C9 C11 C16 C17 -59.7(6)
C15 C16 C17 C18 -59.0(7)
C11 C16 C17 C18 60.4(7)
C16 C17 C18 C13 60.2(7)
C16 C17 C18 C12 -61.6(8)
C14 C13 C18 C17 -60.2(6)
C14 C13 C18 C12 60.7(7)
C9 C12 C18 C17 62.2(8)
C9 C12 C18 C13 -59.4(8)
C23 C19 C20 C21 1.1(6)
C24 C19 C20 C21 -175.1(5)
Rh1 C19 C20 C21 62.4(4)
C23 C19 C20 C28 -179.2(5)
C24 C19 C20 C28 4.5(9)
Rh1 C19 C20 C28 -118.0(5)
C23 C19 C20 Rh1 -61.3(3)
C24 C19 C20 Rh1 122.4(6)
C19 C20 C21 C22 -0.4(6)
C28 C20 C21 C22 179.9(5)
Rh1 C20 C21 C22 60.3(4)
C19 C20 C21 C27 174.7(6)
C28 C20 C21 C27 -4.9(9)
Rh1 C20 C21 C27 -124.6(6)
C19 C20 C21 Rh1 -60.7(4)
C28 C20 C21 Rh1 119.7(5)
C20 C21 C22 C23 -0.5(6)
C27 C21 C22 C23 -175.8(5)
Rh1 C21 C22 C23 59.5(4)
C20 C21 C22 C26 178.4(5)
C27 C21 C22 C26 3.1(9)
Rh1 C21 C22 C26 -121.6(5)
C20 C21 C22 Rh1 -60.0(4)
C27 C21 C22 Rh1 124.7(6)
C21 C22 C23 C19 1.2(6)
C26 C22 C23 C19 -177.8(5)
Rh1 C22 C23 C19 62.5(3)
C21 C22 C23 C25 176.3(5)
C26 C22 C23 C25 -2.6(8)
Rh1 C22 C23 C25 -122.4(5)
C21 C22 C23 Rh1 -61.4(4)
C26 C22 C23 Rh1 119.7(5)
C20 C19 C23 C22 -1.4(6)
C24 C19 C23 C22 175.0(5)
Rh1 C19 C23 C22 -63.6(3)
C20 C19 C23 C25 -176.6(5)
C24 C19 C23 C25 -0.1(8)
Rh1 C19 C23 C25 121.2(5)
C20 C19 C23 Rh1 62.2(4)
C24 C19 C23 Rh1 -121.4(5)
N2 C1 N1 C2 0.2(5)
N2 C1 N1 C9 180.0(4)
C3 C2 N1 C1 -0.5(6)
C3 C2 N1 C9 179.7(5)
C10 C9 N1 C1 -110.8(6)
C12 C9 N1 C1 128.8(6)
C11 C9 N1 C1 9.9(7)
C10 C9 N1 C2 68.9(6)
C12 C9 N1 C2 -51.5(7)
C11 C9 N1 C2 -170.4(5)
N1 C1 N2 C3 0.1(6)
N1 C1 N2 C4 179.2(5)
C2 C3 N2 C1 -0.4(6)
Rh1 C3 N2 C1 174.8(3)
C2 C3 N2 C4 -179.6(4)
Rh1 C3 N2 C4 -4.4(6)
N3 C4 N2 C1 -177.5(5)
C8 C4 N2 C1 5.1(8)
N3 C4 N2 C3 1.5(6)
C8 C4 N2 C3 -175.9(5)
C6 C5 N3 C4 -2.3(7)
C6 C5 N3 Rh1 179.9(4)
C8 C4 N3 C5 1.6(7)
N2 C4 N3 C5 -175.9(4)
C8 C4 N3 Rh1 179.6(4)
N2 C4 N3 Rh1 2.1(5)
